data_1555829
loop_
_publ_author_name
'Meng, Ling-Hong'
'Wang, Chen-Yin'
'M\'andi, Attila'
'Li, Xiao-Ming'
'Hu, Xue-Yi'
'Kassack, Matthias U.'
'Kurt\'an, Tibor'
'Wang, Bin-Gui'

_publ_section_title
;
 Three Diketopiperazine Alkaloids with Spirocyclic Skeletons and One
 Bisthiodiketopiperazine Derivative from the Mangrove-Derived Endophytic
 Fungus Penicillium brocae MA-231.
;
_journal_issue 20
_journal_name_full 'Organic letters'
_journal_page_first 5304
_journal_page_last 5307
_journal_paper_doi 10.1021/acs.orglett.6b02620
_journal_volume 18
_journal_year 2016
_chemical_formula_sum 'C18 H14 N2 O4'
_chemical_formula_weight 322.31
_space_group_IT_number 9
_space_group_name_Hall 'C -2yc'
_space_group_name_H-M_alt 'C 1 c 1'
_symmetry_cell_setting monoclinic
_symmetry_space_group_name_H-M 'C 1 c 1'
_atom_sites_solution_hydrogens geom
_atom_sites_solution_primary direct
_atom_sites_solution_secondary difmap
_audit_creation_method SHELXL-97
_cell_angle_alpha 90.00
_cell_angle_beta 94.4770(10)
_cell_angle_gamma 90.00
_cell_formula_units_Z 8
_cell_length_a 5.5545(8)
_cell_length_b 22.3478(18)
_cell_length_c 25.462(3)
_cell_measurement_reflns_used 942
_cell_measurement_temperature 293(2)
_cell_measurement_theta_max 71.3180
_cell_measurement_theta_min 5.2660
_cell_volume 3151.0(6)
_computing_cell_refinement 'Bruker FRAMBO'
_computing_data_collection 'Bruker FRAMBO'
_computing_data_reduction 'Bruker SAINT'
_computing_molecular_graphics 'Bruker SHELXTL'
_computing_publication_material 'Bruker SHELXTL'
_computing_structure_refinement 'SHELXL-97 (Sheldrick, 1997)'
_computing_structure_solution 'SHELXS-97 (Sheldrick, 1990)'
_diffrn_ambient_temperature 293(2)
_diffrn_measured_fraction_theta_full 1.000
_diffrn_measured_fraction_theta_max 1.000
_diffrn_measurement_device_type 'CCD area detector'
_diffrn_measurement_method 'phi and omega scans'
_diffrn_radiation_monochromator graphite
_diffrn_radiation_source 'fine-focus sealed tube'
_diffrn_radiation_type CuK\a
_diffrn_radiation_wavelength 1.54178
_diffrn_reflns_av_R_equivalents 0.0329
_diffrn_reflns_av_sigmaI/netI 0.0732
_diffrn_reflns_limit_h_max 6
_diffrn_reflns_limit_h_min -6
_diffrn_reflns_limit_k_max 13
_diffrn_reflns_limit_k_min -26
_diffrn_reflns_limit_l_max 29
_diffrn_reflns_limit_l_min -30
_diffrn_reflns_number 5374
_diffrn_reflns_theta_full 66.19
_diffrn_reflns_theta_max 66.19
_diffrn_reflns_theta_min 3.48
_exptl_absorpt_coefficient_mu 0.810
_exptl_absorpt_correction_T_max 0.9683
_exptl_absorpt_correction_T_min 0.7816
_exptl_absorpt_correction_type multi-scan
_exptl_absorpt_process_details sadabs
_exptl_crystal_colour colourless
_exptl_crystal_density_diffrn 1.359
_exptl_crystal_density_method 'not measured'
_exptl_crystal_description prism
_exptl_crystal_F_000 1344
_exptl_crystal_size_max 0.32
_exptl_crystal_size_mid 0.16
_exptl_crystal_size_min 0.04
_refine_diff_density_max 0.326
_refine_diff_density_min -0.293
_refine_diff_density_rms 0.044
_refine_ls_abs_structure_details 'Flack H D (1983), Acta Cryst. A39, 876-881'
_refine_ls_abs_structure_Flack 0.0(7)
_refine_ls_extinction_coef 0.00027(3)
_refine_ls_extinction_expression Fc^*^=kFc[1+0.001xFc^2^\l^3^/sin(2\q)]^-1/4^
_refine_ls_extinction_method SHELXL
_refine_ls_goodness_of_fit_ref 1.163
_refine_ls_hydrogen_treatment mixed
_refine_ls_matrix_type full
_refine_ls_number_parameters 435
_refine_ls_number_reflns 3644
_refine_ls_number_restraints 2
_refine_ls_restrained_S_all 1.163
_refine_ls_R_factor_all 0.1148
_refine_ls_R_factor_gt 0.0737
_refine_ls_shift/su_max 0.001
_refine_ls_shift/su_mean 0.000
_refine_ls_structure_factor_coef Fsqd
_refine_ls_weighting_details 'calc w=1/[\s^2^(Fo^2^)+(0.0170P)^2^+7.0456P] where P=(Fo^2^+2Fc^2^)/3'
_refine_ls_weighting_scheme calc
_refine_ls_wR_factor_gt 0.1505
_refine_ls_wR_factor_ref 0.1680
_reflns_number_gt 2199
_reflns_number_total 3644
_reflns_threshold_expression >2sigma(I)
_cod_data_source_file ol6b02620_si_002.cif
_cod_data_source_block 151016b
_cod_depositor_comments
;
The following automatic conversions were performed:

data item '_symmetry_cell_setting' value 'Monoclinic' was changed to
'monoclinic' in accordance with the
/home/saulius/struct/COD-crude-data/automatic-downloads/DataCite-retrospective/ACS/depositions/lib/dictionaries/cif_core.dic
dictionary named 'cif_core.dic' version 2.4.2 last updated on
2011-04-26.

Automatic conversion script
Id: cif_fix_values 6909 2019-04-08 15:41:33Z antanas 
;
_cod_original_sg_symbol_H-M Cc
_cod_database_code 1555829

loop_
_symmetry_equiv_pos_as_xyz
'x, y, z'
'x, -y, z+1/2'
'x+1/2, y+1/2, z'
'x+1/2, -y+1/2, z+1/2'

loop_
_atom_site_label
_atom_site_type_symbol
_atom_site_fract_x
_atom_site_fract_y
_atom_site_fract_z
_atom_site_U_iso_or_equiv
_atom_site_adp_type
_atom_site_occupancy
_atom_site_symmetry_multiplicity
_atom_site_calc_flag
_atom_site_refinement_flags
N1 N 0.5557(13) 0.2899(3) 0.3865(3) 0.061(2) Uani 1 1 d .
H1 H 0.4715 0.2631 0.4009 0.073 Uiso 1 1 calc R
N2 N 0.8704(13) 0.3705(3) 0.3515(3) 0.069(2) Uani 1 1 d .
H2 H 0.9952 0.3915 0.3456 0.083 Uiso 1 1 calc R
N3 N 0.5010(13) 0.5878(3) 0.3581(3) 0.066(2) Uani 1 1 d .
H3 H 0.5937 0.6146 0.3463 0.079 Uiso 1 1 calc R
N4 N 0.1646(13) 0.5099(3) 0.3868(3) 0.067(2) Uani 1 1 d .
H4 H 0.0311 0.4915 0.3907 0.080 Uiso 1 1 calc R
O1 O 0.6674(13) 0.2214(3) 0.3273(3) 0.079(2) Uani 1 1 d .
O2 O 0.7737(13) 0.4386(2) 0.4101(3) 0.078(2) Uani 1 1 d .
O3 O 0.1931(13) 0.2446(3) 0.4325(3) 0.091(3) Uani 1 1 d .
H3A H 0.1059 0.2149 0.4309 0.110 Uiso 1 1 calc R
O4 O 0.6705(13) 0.3366(3) 0.2728(3) 0.079(2) Uani 1 1 d .
O5 O 0.4293(12) 0.6496(3) 0.4248(3) 0.079(2) Uani 1 1 d .
O6 O 0.2395(12) 0.4459(3) 0.3217(3) 0.078(2) Uani 1 1 d .
O7 O 0.8877(13) 0.6282(3) 0.3151(3) 0.093(3) Uani 1 1 d .
H7 H 0.9753 0.6578 0.3170 0.140 Uiso 1 1 calc R
O8 O 0.3867(12) 0.5292(3) 0.4673(3) 0.0741(19) Uani 1 1 d .
C1 C 0.6753(17) 0.2726(4) 0.3453(4) 0.062(3) Uani 1 1 d .
C2 C 0.8236(17) 0.3194(4) 0.3198(4) 0.066(3) Uani 1 1 d .
C3 C 0.7382(17) 0.3890(4) 0.3896(4) 0.063(3) Uani 1 1 d .
C4 C 0.5543(17) 0.3474(4) 0.4085(4) 0.062(3) Uani 1 1 d .
C5 C 0.4164(17) 0.3653(4) 0.4454(4) 0.064(3) Uani 1 1 d .
H5 H 0.4482 0.4048 0.4552 0.077 Uiso 1 1 calc R
C6 C 0.2265(17) 0.3393(4) 0.4750(4) 0.062(2) Uani 1 1 d .
C7 C 0.1190(18) 0.2832(4) 0.4704(4) 0.065(3) Uani 1 1 d .
C8 C -0.0644(18) 0.2647(4) 0.5009(4) 0.067(3) Uani 1 1 d .
H8 H -0.1292 0.2264 0.4969 0.081 Uiso 1 1 calc R
C9 C -0.150(2) 0.3042(5) 0.5374(5) 0.086(3) Uani 1 1 d .
H9 H -0.2733 0.2927 0.5579 0.103 Uiso 1 1 calc R
C10 C -0.049(2) 0.3603(5) 0.5431(5) 0.085(3) Uani 1 1 d .
H10 H -0.1050 0.3869 0.5676 0.102 Uiso 1 1 calc R
C11 C 0.1313(19) 0.3769(5) 0.5129(4) 0.078(3) Uani 1 1 d .
H11 H 0.1957 0.4151 0.5176 0.094 Uiso 1 1 calc R
C12 C 1.0499(17) 0.2927(4) 0.2977(4) 0.065(3) Uani 1 1 d .
H12A H 1.1809 0.3214 0.2990 0.078 Uiso 1 1 calc R
H12B H 1.1035 0.2570 0.3168 0.078 Uiso 1 1 calc R
C13 C 0.964(2) 0.2784(5) 0.2431(5) 0.080(3) Uani 1 1 d .
C14 C 0.750(2) 0.3050(5) 0.2306(5) 0.083(4) Uani 1 1 d .
C15 C 0.614(3) 0.3039(7) 0.1831(6) 0.115(5) Uani 1 1 d .
H15 H 0.4682 0.3239 0.1758 0.138 Uiso 1 1 calc R
C16 C 0.730(3) 0.2675(7) 0.1471(6) 0.121(5) Uani 1 1 d .
H16 H 0.6556 0.2651 0.1131 0.145 Uiso 1 1 calc R
C17 C 0.931(3) 0.2368(7) 0.1563(7) 0.126(6) Uani 1 1 d .
H17 H 0.9865 0.2122 0.1303 0.151 Uiso 1 1 calc R
C18 C 1.066(3) 0.2414(6) 0.2069(6) 0.105(4) Uani 1 1 d .
H18 H 1.2108 0.2210 0.2148 0.126 Uiso 1 1 calc R
C19 C 0.3936(17) 0.6022(4) 0.4013(4) 0.065(3) Uani 1 1 d .
C20 C 0.2314(17) 0.5551(4) 0.4239(4) 0.064(3) Uani 1 1 d .
C21 C 0.2880(17) 0.4925(4) 0.3460(4) 0.068(3) Uani 1 1 d .
C22 C 0.4807(17) 0.5345(4) 0.3299(4) 0.066(3) Uani 1 1 d .
C23 C 0.6027(18) 0.5188(4) 0.2894(4) 0.070(3) Uani 1 1 d .
H23 H 0.5615 0.4805 0.2774 0.084 Uiso 1 1 calc R
C24 C 0.7867(19) 0.5463(4) 0.2587(4) 0.075(3) Uani 1 1 d .
C25 C 0.9167(19) 0.5985(4) 0.2691(4) 0.074(3) Uani 1 1 d .
C26 C 1.0852(19) 0.6186(5) 0.2365(4) 0.082(3) Uani 1 1 d .
H26 H 1.1745 0.6529 0.2454 0.098 Uiso 1 1 calc R
C27 C 1.122(2) 0.5886(5) 0.1912(5) 0.096(4) Uani 1 1 d .
H27 H 1.2340 0.6031 0.1691 0.115 Uiso 1 1 calc R
C28 C 0.996(2) 0.5376(5) 0.1779(5) 0.097(4) Uani 1 1 d .
H28 H 1.0188 0.5177 0.1466 0.116 Uiso 1 1 calc R
C29 C 0.834(2) 0.5162(5) 0.2124(5) 0.090(3) Uani 1 1 d .
H29 H 0.7533 0.4804 0.2044 0.108 Uiso 1 1 calc R
C30 C 0.0177(17) 0.5833(4) 0.4492(4) 0.070(3) Uani 1 1 d .
H30A H -0.0192 0.6226 0.4346 0.084 Uiso 1 1 calc R
H30B H -0.1249 0.5582 0.4441 0.084 Uiso 1 1 calc R
C31 C 0.103(2) 0.5872(5) 0.5057(5) 0.074(3) Uani 1 1 d .
C32 C 0.311(2) 0.5534(4) 0.5128(5) 0.072(3) Uani 1 1 d .
C33 C 0.432(2) 0.5450(5) 0.5613(5) 0.094(4) Uani 1 1 d .
H33 H 0.5729 0.5223 0.5656 0.113 Uiso 1 1 calc R
C34 C 0.335(3) 0.5719(6) 0.6030(6) 0.106(4) Uani 1 1 d .
H34 H 0.4124 0.5664 0.6364 0.127 Uiso 1 1 calc R
C35 C 0.131(3) 0.6065(6) 0.5985(6) 0.106(4) Uani 1 1 d .
H35 H 0.0740 0.6248 0.6280 0.128 Uiso 1 1 calc R
C36 C 0.009(2) 0.6138(5) 0.5487(5) 0.088(3) Uani 1 1 d .
H36 H -0.1322 0.6362 0.5446 0.105 Uiso 1 1 calc R

loop_
_atom_site_aniso_label
_atom_site_aniso_U_11
_atom_site_aniso_U_22
_atom_site_aniso_U_33
_atom_site_aniso_U_23
_atom_site_aniso_U_13
_atom_site_aniso_U_12
N1 0.065(5) 0.040(4) 0.079(6) 0.001(4) 0.011(4) -0.019(4)
N2 0.066(5) 0.051(5) 0.092(6) -0.011(4) 0.018(5) -0.030(4)
N3 0.062(5) 0.045(4) 0.092(6) -0.008(4) 0.019(4) -0.021(4)
N4 0.058(5) 0.045(4) 0.099(6) -0.013(4) 0.019(5) -0.027(4)
O1 0.089(5) 0.048(4) 0.104(5) -0.023(4) 0.029(4) -0.031(4)
O2 0.083(5) 0.039(3) 0.115(6) -0.019(4) 0.028(4) -0.025(3)
O3 0.103(6) 0.059(4) 0.121(6) -0.031(4) 0.060(5) -0.039(4)
O4 0.067(4) 0.074(4) 0.095(6) 0.008(4) 0.000(4) -0.015(4)
O5 0.083(5) 0.046(4) 0.113(6) -0.019(4) 0.032(4) -0.026(3)
O6 0.079(5) 0.051(4) 0.107(6) -0.016(4) 0.027(4) -0.030(3)
O7 0.100(6) 0.084(5) 0.101(6) -0.029(4) 0.043(5) -0.056(4)
O8 0.070(4) 0.053(4) 0.100(5) -0.010(4) 0.011(4) -0.007(3)
C1 0.057(6) 0.046(5) 0.084(7) -0.007(5) 0.011(5) -0.019(4)
C2 0.061(6) 0.060(6) 0.076(7) -0.003(5) 0.012(5) -0.018(5)
C3 0.056(6) 0.050(5) 0.084(7) -0.006(5) 0.012(5) -0.015(5)
C4 0.063(6) 0.045(5) 0.077(7) -0.005(5) 0.007(5) -0.013(5)
C5 0.070(6) 0.043(5) 0.080(7) -0.008(5) 0.009(6) -0.020(5)
C6 0.069(6) 0.051(5) 0.068(6) -0.008(5) 0.008(5) -0.011(5)
C7 0.073(7) 0.055(5) 0.069(7) -0.005(5) 0.014(5) -0.016(5)
C8 0.070(6) 0.061(6) 0.073(7) 0.001(5) 0.017(5) -0.017(5)
C9 0.090(8) 0.089(8) 0.080(8) 0.000(7) 0.021(7) -0.016(7)
C10 0.094(8) 0.081(8) 0.081(8) -0.012(7) 0.023(6) -0.011(7)
C11 0.082(8) 0.069(7) 0.084(8) -0.012(6) 0.017(6) -0.019(6)
C12 0.056(6) 0.058(5) 0.082(7) -0.005(5) 0.015(5) -0.018(5)
C13 0.078(8) 0.079(7) 0.087(9) -0.020(7) 0.028(7) -0.037(6)
C14 0.079(9) 0.091(9) 0.081(8) 0.000(7) 0.008(7) -0.047(7)
C15 0.109(11) 0.123(11) 0.112(12) 0.008(9) 0.004(10) -0.047(9)
C16 0.126(14) 0.131(14) 0.105(12) -0.001(10) 0.006(11) -0.052(11)
C17 0.136(14) 0.139(14) 0.110(13) -0.017(10) 0.051(11) -0.057(12)
C18 0.098(10) 0.111(10) 0.109(11) -0.012(9) 0.033(9) -0.047(8)
C19 0.058(6) 0.046(5) 0.091(8) -0.007(6) 0.014(5) -0.012(5)
C20 0.058(6) 0.045(5) 0.089(8) -0.003(5) 0.013(5) -0.016(4)
C21 0.062(6) 0.047(5) 0.097(8) -0.008(5) 0.016(6) -0.017(5)
C22 0.063(6) 0.049(5) 0.087(8) -0.006(5) 0.013(6) -0.022(5)
C23 0.072(7) 0.050(5) 0.090(8) -0.013(6) 0.017(6) -0.019(5)
C24 0.080(7) 0.065(6) 0.081(8) -0.011(6) 0.017(6) -0.018(6)
C25 0.079(7) 0.060(6) 0.084(8) -0.008(6) 0.025(6) -0.021(5)
C26 0.088(8) 0.075(7) 0.085(8) -0.009(6) 0.022(7) -0.022(6)
C27 0.102(9) 0.095(9) 0.094(9) -0.007(7) 0.032(7) -0.026(8)
C28 0.114(10) 0.088(8) 0.093(9) -0.017(7) 0.029(8) -0.020(8)
C29 0.095(9) 0.078(7) 0.098(9) -0.016(7) 0.021(7) -0.025(7)
C30 0.063(6) 0.053(5) 0.094(9) -0.004(5) 0.018(6) -0.013(5)
C31 0.068(7) 0.064(6) 0.092(8) -0.005(6) 0.020(6) -0.012(5)
C32 0.068(7) 0.059(6) 0.091(9) -0.007(6) 0.009(6) -0.019(5)
C33 0.092(9) 0.082(8) 0.109(11) -0.007(7) 0.004(8) -0.006(7)
C34 0.113(11) 0.103(10) 0.099(10) 0.002(8) 0.002(9) -0.005(9)
C35 0.105(10) 0.113(11) 0.102(11) -0.011(9) 0.017(9) -0.008(9)
C36 0.085(8) 0.077(7) 0.102(10) -0.001(7) 0.015(7) -0.005(6)

loop_
_atom_type_symbol
_atom_type_description
_atom_type_scat_dispersion_real
_atom_type_scat_dispersion_imag
_atom_type_scat_source
C C 0.0181 0.0091 'International Tables Vol C Tables 4.2.6.8 and 6.1.1.4'
H H 0.0000 0.0000 'International Tables Vol C Tables 4.2.6.8 and 6.1.1.4'
N N 0.0311 0.0180 'International Tables Vol C Tables 4.2.6.8 and 6.1.1.4'
O O 0.0492 0.0322 'International Tables Vol C Tables 4.2.6.8 and 6.1.1.4'

loop_
_geom_angle_atom_site_label_1
_geom_angle_atom_site_label_2
_geom_angle_atom_site_label_3
_geom_angle
C1 N1 C4 126.6(8)
C1 N1 H1 116.7
C4 N1 H1 116.7
C3 N2 C2 125.7(8)
C3 N2 H2 117.2
C2 N2 H2 117.2
C19 N3 C22 127.6(8)
C19 N3 H3 116.2
C22 N3 H3 116.2
C21 N4 C20 126.8(8)
C21 N4 H4 116.6
C20 N4 H4 116.6
C7 O3 H3A 109.5
C14 O4 C2 107.4(9)
C25 O7 H7 109.5
C32 O8 C20 106.2(8)
O1 C1 N1 123.7(8)
O1 C1 C2 119.1(9)
N1 C1 C2 117.1(8)
N2 C2 O4 108.9(8)
N2 C2 C1 113.4(8)
O4 C2 C1 103.5(7)
N2 C2 C12 113.9(8)
O4 C2 C12 104.0(8)
C1 C2 C12 112.2(8)
O2 C3 N2 120.6(9)
O2 C3 C4 121.1(9)
N2 C3 C4 118.3(8)
C5 C4 N1 125.7(9)
C5 C4 C3 119.4(8)
N1 C4 C3 114.7(9)
C4 C5 C6 136.7(9)
C4 C5 H5 111.7
C6 C5 H5 111.7
C7 C6 C11 114.4(9)
C7 C6 C5 129.6(9)
C11 C6 C5 116.0(8)
O3 C7 C6 118.3(9)
O3 C7 C8 118.3(8)
C6 C7 C8 123.3(10)
C9 C8 C7 119.1(9)
C9 C8 H8 120.4
C7 C8 H8 120.4
C10 C9 C8 119.5(11)
C10 C9 H9 120.2
C8 C9 H9 120.2
C11 C10 C9 119.9(11)
C11 C10 H10 120.1
C9 C10 H10 120.1
C10 C11 C6 123.7(10)
C10 C11 H11 118.1
C6 C11 H11 118.1
C13 C12 C2 102.5(9)
C13 C12 H12A 111.3
C2 C12 H12A 111.3
C13 C12 H12B 111.3
C2 C12 H12B 111.3
H12A C12 H12B 109.2
C14 C13 C18 120.3(12)
C14 C13 C12 110.1(11)
C18 C13 C12 129.5(13)
C13 C14 C15 128.1(14)
C13 C14 O4 111.8(11)
C15 C14 O4 120.1(14)
C14 C15 C16 109.3(15)
C14 C15 H15 125.3
C16 C15 H15 125.3
C17 C16 C15 127.2(18)
C17 C16 H16 116.4
C15 C16 H16 116.4
C16 C17 C18 119.8(17)
C16 C17 H17 120.1
C18 C17 H17 120.1
C13 C18 C17 115.0(15)
C13 C18 H18 122.5
C17 C18 H18 122.5
O5 C19 N3 123.1(9)
O5 C19 C20 119.3(9)
N3 C19 C20 117.5(8)
N4 C20 O8 109.2(7)
N4 C20 C19 111.9(8)
O8 C20 C19 103.1(7)
N4 C20 C30 113.8(8)
O8 C20 C30 106.0(8)
C19 C20 C30 112.1(7)
O6 C21 N4 121.9(9)
O6 C21 C22 121.5(9)
N4 C21 C22 116.5(8)
C23 C22 N3 127.1(9)
C23 C22 C21 117.7(9)
N3 C22 C21 115.1(9)
C22 C23 C24 136.3(9)
C22 C23 H23 111.9
C24 C23 H23 111.9
C25 C24 C29 115.9(10)
C25 C24 C23 128.6(10)
C29 C24 C23 115.5(9)
O7 C25 C26 119.3(9)
O7 C25 C24 118.5(9)
C26 C25 C24 122.0(11)
C27 C26 C25 120.2(11)
C27 C26 H26 119.9
C25 C26 H26 119.9
C26 C27 C28 121.0(12)
C26 C27 H27 119.5
C28 C27 H27 119.5
C27 C28 C29 118.2(12)
C27 C28 H28 120.9
C29 C28 H28 120.9
C28 C29 C24 122.7(11)
C28 C29 H29 118.7
C24 C29 H29 118.7
C31 C30 C20 103.5(9)
C31 C30 H30A 111.1
C20 C30 H30A 111.1
C31 C30 H30B 111.1
C20 C30 H30B 111.1
H30A C30 H30B 109.0
C32 C31 C36 119.6(12)
C32 C31 C30 107.3(10)
C36 C31 C30 133.0(11)
C33 C32 O8 123.0(11)
C33 C32 C31 122.7(12)
O8 C32 C31 114.3(11)
C34 C33 C32 116.3(13)
C34 C33 H33 121.9
C32 C33 H33 121.9
C33 C34 C35 123.9(14)
C33 C34 H34 118.0
C35 C34 H34 118.0
C34 C35 C36 118.6(14)
C34 C35 H35 120.7
C36 C35 H35 120.7
C31 C36 C35 118.9(13)
C31 C36 H36 120.6
C35 C36 H36 120.6

loop_
_geom_bond_atom_site_label_1
_geom_bond_atom_site_label_2
_geom_bond_distance
N1 C1 1.342(11)
N1 C4 1.402(11)
N1 H1 0.8600
N2 C3 1.329(11)
N2 C2 1.412(11)
N2 H2 0.8600
N3 C19 1.330(11)
N3 C22 1.392(12)
N3 H3 0.8600
N4 C21 1.347(11)
N4 C20 1.413(11)
N4 H4 0.8600
O1 C1 1.231(10)
O2 C3 1.232(10)
O3 C7 1.381(11)
O3 H3A 0.8200
O4 C14 1.387(13)
O4 C2 1.465(12)
O5 C19 1.225(10)
O6 C21 1.230(10)
O7 C25 1.366(12)
O7 H7 0.8200
O8 C32 1.374(12)
O8 C20 1.468(11)
C1 C2 1.510(12)
C2 C12 1.538(13)
C3 C4 1.488(12)
C4 C5 1.320(12)
C5 C6 1.464(12)
C5 H5 0.9300
C6 C7 1.389(11)
C6 C11 1.414(13)
C7 C8 1.392(13)
C8 C9 1.392(13)
C8 H8 0.9300
C9 C10 1.375(13)
C9 H9 0.9300
C10 C11 1.363(14)
C10 H10 0.9300
C11 H11 0.9300
C12 C13 1.468(15)
C12 H12A 0.9700
C12 H12B 0.9700
C13 C14 1.345(16)
C13 C18 1.392(15)
C14 C15 1.376(17)
C15 C16 1.42(2)
C15 H15 0.9300
C16 C17 1.319(19)
C16 H16 0.9300
C17 C18 1.442(19)
C17 H17 0.9300
C18 H18 0.9300
C19 C20 1.526(12)
C20 C30 1.529(12)
C21 C22 1.504(12)
C22 C23 1.324(13)
C23 C24 1.469(13)
C23 H23 0.9300
C24 C25 1.387(12)
C24 C29 1.399(14)
C25 C26 1.373(13)
C26 C27 1.363(14)
C26 H26 0.9300
C27 C28 1.365(13)
C27 H27 0.9300
C28 C29 1.394(15)
C28 H28 0.9300
C29 H29 0.9300
C30 C31 1.481(15)
C30 H30A 0.9700
C30 H30B 0.9700
C31 C32 1.381(14)
C31 C36 1.384(15)
C32 C33 1.373(14)
C33 C34 1.368(16)
C33 H33 0.9300
C34 C35 1.371(17)
C34 H34 0.9300
C35 C36 1.400(16)
C35 H35 0.9300
C36 H36 0.9300

loop_
_geom_torsion_atom_site_label_1
_geom_torsion_atom_site_label_2
_geom_torsion_atom_site_label_3
_geom_torsion_atom_site_label_4
_geom_torsion
C4 N1 C1 O1 -179.1(9)
C4 N1 C1 C2 0.0(14)
C3 N2 C2 O4 90.6(11)
C3 N2 C2 C1 -24.0(14)
C3 N2 C2 C12 -153.8(10)
C14 O4 C2 N2 141.2(8)
C14 O4 C2 C1 -98.0(9)
C14 O4 C2 C12 19.4(9)
O1 C1 C2 N2 -164.2(9)
N1 C1 C2 N2 16.8(13)
O1 C1 C2 O4 78.1(11)
N1 C1 C2 O4 -101.0(9)
O1 C1 C2 C12 -33.4(13)
N1 C1 C2 C12 147.5(9)
C2 N2 C3 O2 -169.7(9)
C2 N2 C3 C4 12.9(15)
C1 N1 C4 C5 172.5(10)
C1 N1 C4 C3 -11.6(13)
O2 C3 C4 C5 4.3(15)
N2 C3 C4 C5 -178.3(9)
O2 C3 C4 N1 -171.9(9)
N2 C3 C4 N1 5.5(13)
N1 C4 C5 C6 -2(2)
C3 C4 C5 C6 -177.8(10)
C4 C5 C6 C7 -4(2)
C4 C5 C6 C11 178.6(12)
C11 C6 C7 O3 177.0(10)
C5 C6 C7 O3 -0.8(16)
C11 C6 C7 C8 -1.0(15)
C5 C6 C7 C8 -178.8(10)
O3 C7 C8 C9 -176.8(10)
C6 C7 C8 C9 1.2(16)
C7 C8 C9 C10 -0.7(17)
C8 C9 C10 C11 0.2(18)
C9 C10 C11 C6 -0.1(18)
C7 C6 C11 C10 0.5(16)
C5 C6 C11 C10 178.6(10)
N2 C2 C12 C13 -137.7(8)
O4 C2 C12 C13 -19.4(9)
C1 C2 C12 C13 91.8(10)
C2 C12 C13 C14 13.2(11)
C2 C12 C13 C18 -163.6(10)
C18 C13 C14 C15 -4.6(17)
C12 C13 C14 C15 178.3(11)
C18 C13 C14 O4 175.8(9)
C12 C13 C14 O4 -1.4(12)
C2 O4 C14 C13 -12.0(11)
C2 O4 C14 C15 168.3(9)
C13 C14 C15 C16 2.0(17)
O4 C14 C15 C16 -178.4(10)
C14 C15 C16 C17 3(2)
C15 C16 C17 C18 -4(2)
C14 C13 C18 C17 2.7(16)
C12 C13 C18 C17 179.2(10)
C16 C17 C18 C13 1.3(19)
C22 N3 C19 O5 177.1(10)
C22 N3 C19 C20 1.0(15)
C21 N4 C20 O8 -87.4(11)
C21 N4 C20 C19 26.1(13)
C21 N4 C20 C30 154.4(9)
C32 O8 C20 N4 -137.8(8)
C32 O8 C20 C19 103.1(8)
C32 O8 C20 C30 -14.9(8)
O5 C19 C20 N4 166.4(9)
N3 C19 C20 N4 -17.3(12)
O5 C19 C20 O8 -76.4(11)
N3 C19 C20 O8 99.9(10)
O5 C19 C20 C30 37.1(13)
N3 C19 C20 C30 -146.6(9)
C20 N4 C21 O6 166.5(9)
C20 N4 C21 C22 -16.4(15)
C19 N3 C22 C23 -174.2(11)
C19 N3 C22 C21 9.5(15)
O6 C21 C22 C23 -2.1(15)
N4 C21 C22 C23 -179.2(10)
O6 C21 C22 N3 174.6(10)
N4 C21 C22 N3 -2.5(13)
N3 C22 C23 C24 -1(2)
C21 C22 C23 C24 174.8(11)
C22 C23 C24 C25 10(2)
C22 C23 C24 C29 -169.0(13)
C29 C24 C25 O7 -176.7(10)
C23 C24 C25 O7 4.5(18)
C29 C24 C25 C26 -1.4(17)
C23 C24 C25 C26 179.7(11)
O7 C25 C26 C27 178.1(11)
C24 C25 C26 C27 2.9(19)
C25 C26 C27 C28 -1.3(19)
C26 C27 C28 C29 -1.5(19)
C27 C28 C29 C24 3.0(19)
C25 C24 C29 C28 -1.5(18)
C23 C24 C29 C28 177.5(11)
N4 C20 C30 C31 136.4(8)
O8 C20 C30 C31 16.4(9)
C19 C20 C30 C31 -95.3(10)
C20 C30 C31 C32 -12.2(10)
C20 C30 C31 C36 171.9(11)
C20 O8 C32 C33 -172.1(10)
C20 O8 C32 C31 7.6(10)
C36 C31 C32 C33 -0.4(16)
C30 C31 C32 C33 -177.0(10)
C36 C31 C32 O8 179.9(9)
C30 C31 C32 O8 3.3(11)
O8 C32 C33 C34 -180.0(10)
C31 C32 C33 C34 0.3(17)
C32 C33 C34 C35 -1(2)
C33 C34 C35 C36 2(2)
C32 C31 C36 C35 1.0(17)
C30 C31 C36 C35 176.5(11)
C34 C35 C36 C31 -1.6(18)
